data_1572738
loop_
_publ_author_name
'Vald&#xe9;s, Hugo'
'Alpuente, Nora'
'Salvador, Pedro'
'Hashmi, A Stephen K'
'Ribas, Xavi'

_publ_section_title
;
 CCC-NHC Au(iii) pincer complexes as a reliable platform for isolating
 elusive species.
;
_journal_issue 42
_journal_name_full 'Chemical science'
_journal_page_first 17618
_journal_page_last 17628
_journal_paper_doi 10.1039/d4sc02999b
_journal_volume 15
_journal_year 2024
_chemical_formula_moiety '2(C28 H29 Au F N4), 2(B F4), C H2 Cl2'
_chemical_formula_sum 'C57 H60 Au2 B2 Cl2 F10 N8'
_chemical_formula_weight 1533.58
_space_group_crystal_system monoclinic
_space_group_IT_number 14
_space_group_name_Hall '-P 2ybc'
_space_group_name_H-M_alt 'P 1 21/c 1'
_atom_sites_solution_hydrogens geom
_audit_update_record
;
2024-06-19 deposited with the CCDC.	2024-10-02 downloaded from the CCDC.
;
_cell_angle_alpha 90
_cell_angle_beta 97.256(10)
_cell_angle_gamma 90
_cell_formula_units_Z 4
_cell_length_a 19.510(8)
_cell_length_b 10.172(4)
_cell_length_c 28.549(11)
_cell_measurement_reflns_used 4143
_cell_measurement_temperature 100.(2)
_cell_measurement_theta_max 25.7899
_cell_measurement_theta_min 2.4654
_cell_volume 5620(4)
_computing_cell_refinement 'SAINT V8.40B (Bruker AXS LLC, 2019)'
_computing_data_collection 'Bruker Instrument Service vV6.2.16'
_computing_data_reduction 'SAINT V8.40B (Bruker AXS LLC, 2019)'
_computing_molecular_graphics 'shelXle (C.B. Huebschle, rev 1365)'
_computing_structure_refinement 'SHELXL-2019/1 (Sheldrick, 2019)'
_computing_structure_solution 'XT, VERSION 2018/2'
_diffrn_ambient_temperature 100.(2)
_diffrn_detector_area_resol_mean 7.3910
_diffrn_measured_fraction_theta_full 0.990
_diffrn_measured_fraction_theta_max 0.990
_diffrn_measurement_device 'three-circle diffractometer'
_diffrn_measurement_device_type 'D8 QUEST ECO'
_diffrn_measurement_method '\w scans'
_diffrn_radiation_monochromator 'doubly curved silicon crystal Bruker Triumph'
_diffrn_radiation_type 'Mo K\a'
_diffrn_radiation_wavelength 0.71073
_diffrn_reflns_av_R_equivalents 0.3692
_diffrn_reflns_av_unetI/netI 0.2086
_diffrn_reflns_limit_h_max 24
_diffrn_reflns_limit_h_min -24
_diffrn_reflns_limit_k_max 12
_diffrn_reflns_limit_k_min -12
_diffrn_reflns_limit_l_max 35
_diffrn_reflns_limit_l_min -33
_diffrn_reflns_number 65021
_diffrn_reflns_theta_full 25.24
_diffrn_reflns_theta_max 26.13
_diffrn_reflns_theta_min 2.33
_diffrn_source_current 20.0
_diffrn_source_power 1.00
_diffrn_source_type 'Ceramic x-ray tube'
_diffrn_source_voltage 50
_exptl_absorpt_coefficient_mu 5.390
_exptl_absorpt_correction_T_max 0.95
_exptl_absorpt_correction_T_min 0.43
_exptl_absorpt_correction_type multi-scan
_exptl_absorpt_process_details
;
Krause, L., Herbst-Irmer, R., Sheldrick, G. M., Stalke, D. (2015).
"Comparison of silver and molybdenum microfocus X-ray sources for
single-crystal structure determination"
J. Appl. Cryst. 48, 3-10.
doi:10.1107/S1600576714022985
;
_exptl_crystal_colour colourless
_exptl_crystal_density_diffrn 1.812
_exptl_crystal_density_method 'not measured'
_exptl_crystal_description needle
_exptl_crystal_F_000 3000
_exptl_crystal_size_max 0.190
_exptl_crystal_size_mid 0.050
_exptl_crystal_size_min 0.010
_refine_diff_density_max 2.020
_refine_diff_density_min -4.611
_refine_ls_extinction_method none
_refine_ls_goodness_of_fit_ref 1.143
_refine_ls_hydrogen_treatment constr
_refine_ls_matrix_type full
_refine_ls_number_parameters 702
_refine_ls_number_reflns 11115
_refine_ls_number_restraints 354
_refine_ls_restrained_S_all 1.126
_refine_ls_R_factor_all 0.2442
_refine_ls_R_factor_gt 0.1303
_refine_ls_shift/su_max 0.000
_refine_ls_shift/su_mean 0.000
_refine_ls_structure_factor_coef Fsqd
_refine_ls_weighting_details 'w=1/[\s^2^(Fo^2^)+(0.0133P)^2^+525.0875P] where P=(Fo^2^+2Fc^2^)/3'
_refine_ls_weighting_scheme calc
_refine_ls_wR_factor_gt 0.2571
_refine_ls_wR_factor_ref 0.3140
_reflns_Friedel_coverage 0.000
_reflns_number_gt 5839
_reflns_number_total 11115
_reflns_threshold_expression 'I > 2\s(I)'
_cod_data_source_file d4sc02999b3.cif
_cod_data_source_block NA1_32_HV_F
_cod_depositor_comments
;
The following automatic conversions were performed:

data item '_exptl_absorpt_correction_type' value 'Multi-Scan' was
changed to 'multi-scan' in accordance with the
/home/data/users/saulius/crontab/automatic-downloads/rss-feeds/RSC/lib/dictionaries/cif_core.dic
dictionary named 'cif_core.dic' version 2.4.2 last updated on
2011-04-26.

Automatic conversion script
Id: cif_fix_values 8170 2020-07-09 18:12:32Z antanas 

 Adding full bibliography for 1572736--1572746.cif.
;
_cod_original_cell_volume 5620.(4)
_cod_database_code 1572738

loop_
_space_group_symop_operation_xyz
'x, y, z'
'-x, y+1/2, -z+1/2'
'-x, -y, -z'
'x, -y-1/2, z-1/2'

loop_
_atom_site_type_symbol
_atom_site_label
_atom_site_fract_x
_atom_site_fract_y
_atom_site_fract_z
_atom_site_U_iso_or_equiv
_atom_site_adp_type
_atom_site_calc_flag
_atom_site_refinement_flags_adp
_atom_site_refinement_flags_occupancy
_atom_site_refinement_flags_posn
_atom_site_occupancy
_atom_site_disorder_assembly
_atom_site_disorder_group
Au Au1 0.11068(6) 0.26220(11) 0.37384(4) 0.0348(3) Uani d . . . 1 . .
F F2 0.0666(8) 0.4050(15) 0.3318(5) 0.037(4) Uani d . . . 1 . .
N N4 0.1176(12) 0.501(2) 0.4421(8) 0.030(5) Uani d U . . 1 . .
N N11 0.0803(13) 0.317(2) 0.4702(9) 0.041(6) Uani d U . . 1 . .
N N20 0.1840(12) 0.069(2) 0.3197(9) 0.040(6) Uani d . . . 1 . .
N N22 0.0846(12) 0.109(2) 0.2795(8) 0.033(5) Uani d . . . 1 . .
C C21 0.1229(14) 0.141(3) 0.3193(9) 0.029(4) Uani d U . . 1 . .
C C3 0.1014(14) 0.369(3) 0.4314(9) 0.029(4) Uani d U . . 1 . .
C C5 0.1054(15) 0.524(3) 0.4883(10) 0.037(7) Uani d U . . 1 . .
C C6 0.1108(15) 0.640(3) 0.5157(10) 0.039(7) Uani d U . . 1 . .
H H6 0.126386 0.720249 0.503638 0.046000 Uiso calc U . R 1 . .
C C7 0.0932(15) 0.633(3) 0.5595(10) 0.034(7) Uani d U . . 1 . .
H H7 0.097573 0.707685 0.579527 0.041000 Uiso calc U . R 1 . .
C C8 0.0680(17) 0.513(3) 0.5759(11) 0.046(8) Uani d U . . 1 . .
H H8 0.054408 0.512213 0.606707 0.055000 Uiso calc U . R 1 . .
C C9 0.0621(15) 0.403(3) 0.5521(10) 0.038(7) Uani d U . . 1 . .
H H9 0.046285 0.324178 0.565323 0.046000 Uiso calc U . R 1 . .
C C10 0.0795(15) 0.406(3) 0.5076(10) 0.032(6) Uani d U . . 1 . .
C C12 0.0628(13) 0.174(2) 0.4722(9) 0.024(6) Uani d U . . 1 . .
H H12A 0.021385 0.154511 0.449472 0.029000 Uiso calc U . R 1 . .
H H12B 0.052760 0.150629 0.504258 0.029000 Uiso calc U . R 1 . .
C C13 0.1241(15) 0.097(3) 0.4598(10) 0.032(6) Uani d U . . 1 . .
C C14 0.1525(15) 0.123(3) 0.4179(10) 0.034(4) Uani d U . . 1 . .
C C15 0.2106(16) 0.049(3) 0.4065(10) 0.040(7) Uani d U . . 1 . .
C C16 0.2395(16) -0.040(3) 0.4394(10) 0.038(7) Uani d U . . 1 . .
H H16 0.278883 -0.088430 0.432882 0.045000 Uiso calc U . R 1 . .
C C17 0.2131(16) -0.063(3) 0.4825(11) 0.044(8) Uani d U . . 1 . .
H H17 0.234888 -0.125004 0.504405 0.053000 Uiso calc U . R 1 . .
C C18 0.1558(15) 0.005(3) 0.4928(11) 0.039(7) Uani d U . . 1 . .
H H18 0.137809 -0.009406 0.521831 0.047000 Uiso calc U . R 1 . .
C C19 0.2394(15) 0.071(3) 0.3609(10) 0.037(7) Uani d U . . 1 . .
H H19A 0.263387 0.156698 0.362026 0.045000 Uiso calc U . R 1 . .
H H19B 0.273765 0.001468 0.356751 0.045000 Uiso calc U . R 1 . .
C C23 0.1146(14) 0.010(3) 0.2569(9) 0.029(6) Uani d U . . 1 . .
C C24 0.0951(16) -0.058(3) 0.2141(10) 0.038(7) Uani d U . . 1 . .
H H24 0.052981 -0.038470 0.194762 0.045000 Uiso calc U . R 1 . .
C C25 0.1394(16) -0.154(3) 0.2013(11) 0.041(7) Uani d U . . 1 . .
H H25 0.125250 -0.206407 0.174173 0.049000 Uiso calc U . R 1 . .
C C26 0.2024(17) -0.177(3) 0.2262(11) 0.043(8) Uani d U . . 1 . .
H H26 0.231797 -0.239999 0.214473 0.052000 Uiso calc U . R 1 . .
C C27 0.2262(15) -0.111(3) 0.2684(10) 0.033(6) Uani d U . . 1 . .
H H27 0.270178 -0.127918 0.285711 0.039000 Uiso calc U . R 1 . .
C C28 0.1815(15) -0.021(3) 0.2826(10) 0.034(4) Uani d U . . 1 . .
C C29 0.1518(15) 0.587(3) 0.4105(10) 0.036(7) Uani d U . . 1 . .
H H29 0.151472 0.534322 0.380901 0.043000 Uiso calc U . R 1 . .
C C31 0.2271(15) 0.607(3) 0.4272(11) 0.042(4) Uani d U . . 1 . .
H H31A 0.245491 0.676301 0.408529 0.063000 Uiso calc U . R 1 . .
H H31B 0.252150 0.524738 0.423444 0.063000 Uiso calc U . R 1 . .
H H31C 0.232928 0.632251 0.460580 0.063000 Uiso calc U . R 1 . .
C C30 0.1107(16) 0.703(3) 0.3954(11) 0.042(4) Uani d U . . 1 . .
H H30A 0.138029 0.762945 0.378274 0.051000 Uiso calc U . R 1 . .
H H30B 0.097246 0.748300 0.423237 0.051000 Uiso calc U . R 1 . .
H H30C 0.069091 0.676334 0.374758 0.051000 Uiso calc U . R 1 . .
C C32 0.0138(15) 0.172(3) 0.2638(10) 0.036(7) Uani d U . . 1 . .
H H32 0.007840 0.242760 0.287323 0.044000 Uiso calc U . R 1 . .
C C33 0.0162(16) 0.240(3) 0.2179(10) 0.048(8) Uani d U . . 1 . .
H H33A -0.024480 0.296907 0.211184 0.072000 Uiso calc U . R 1 . .
H H33B 0.016322 0.174689 0.192777 0.072000 Uiso calc U . R 1 . .
H H33C 0.058168 0.293654 0.219645 0.072000 Uiso calc U . R 1 . .
C C34 -0.0466(15) 0.078(3) 0.2649(10) 0.040(7) Uani d U . . 1 . .
H H34A -0.087346 0.127721 0.271800 0.061000 Uiso calc U . R 1 . .
H H34B -0.034719 0.012162 0.289540 0.061000 Uiso calc U . R 1 . .
H H34C -0.056763 0.034859 0.234220 0.061000 Uiso calc U . R 1 . .
Cl Cl2 0.3627(5) 0.7414(11) 0.3657(4) 0.083(3) Uani d . . . 1 . .
Cl Cl3 0.5113(6) 0.7139(11) 0.3665(5) 0.089(4) Uani d . . . 1 . .
C C1L 0.428(2) 0.663(4) 0.3413(14) 0.073(11) Uani d U . . 1 . .
H H1LA 0.423127 0.681310 0.306990 0.087000 Uiso calc U . R 1 . .
H H1LB 0.424126 0.567294 0.345653 0.087000 Uiso calc U . R 1 . .
F F2M 0.3956(18) 0.209(3) 0.4080(8) 0.126(12) Uani d . . . 1 . .
F F3M 0.4523(9) 0.351(2) 0.4576(7) 0.060(5) Uani d . . . 1 . .
F F4M 0.4602(11) 0.357(2) 0.3788(6) 0.070(6) Uani d . . . 1 . .
F F5M 0.3624(15) 0.414(4) 0.4061(8) 0.134(14) Uani d . . . 1 . .
B B1M 0.419(3) 0.338(5) 0.4120(14) 0.059(12) Uani d . . . 1 . .
F F2N 0.9089(9) 0.8750(19) 0.3675(7) 0.060(5) Uani d . . . 1 . .
F F3N 0.9283(13) 1.089(2) 0.3843(9) 0.091(8) Uani d . . . 1 . .
F F4N 0.9746(13) 0.932(2) 0.4344(7) 0.087(8) Uani d . . . 1 . .
F F5N 1.0154(10) 0.961(2) 0.3674(7) 0.075(6) Uani d . . . 1 . .
B B1N 0.9565(19) 0.970(3) 0.3890(11) 0.036(8) Uani d . . . 1 . .
Au Au1A 0.65581(6) 0.44345(11) 0.34581(5) 0.0387(3) Uani d . . . 1 . .
F F2A 0.6227(9) 0.3330(18) 0.2898(6) 0.054(5) Uani d . . . 1 . .
N N4A 0.6452(11) 0.641(2) 0.2624(8) 0.028(5) Uani d . . . 1 . .
N N20A 0.6125(11) 0.328(2) 0.4329(9) 0.037(6) Uani d . . . 1 . .
N N22A 0.6471(14) 0.168(2) 0.3891(9) 0.043(7) Uani d . . . 1 . .
C C3A 0.6762(13) 0.595(3) 0.3030(9) 0.027(6) Uani d U . . 1 . .
C C5A 0.6854(15) 0.738(3) 0.2459(10) 0.040(7) Uani d U . . 1 . .
C C6A 0.6769(16) 0.813(3) 0.2038(10) 0.038(7) Uani d U . . 1 . .
H H6A 0.637507 0.800422 0.181015 0.045000 Uiso calc U . R 1 . .
C C7A 0.7255(16) 0.902(3) 0.1965(11) 0.040(7) Uani d U . . 1 . .
H H7A 0.719639 0.955124 0.168776 0.048000 Uiso calc U . R 1 . .
C C8A 0.7871(18) 0.919(3) 0.2307(12) 0.054(9) Uani d U . . 1 . .
H H8A 0.821202 0.981202 0.224788 0.065000 Uiso calc U . R 1 . .
C C9A 0.7966(16) 0.844(3) 0.2721(10) 0.038(7) Uani d U . . 1 . .
H H9A 0.835959 0.854712 0.295002 0.046000 Uiso calc U . R 1 . .
C C10A 0.7446(14) 0.753(3) 0.2777(10) 0.036(6) Uani d U . . 1 . .
N N11A 0.7376(10) 0.6649(19) 0.3139(8) 0.028(5) Uani d . . . 1 . .
C C12A 0.7858(15) 0.640(3) 0.3570(9) 0.036(7) Uani d U . . 1 . .
H H12C 0.821575 0.709549 0.360531 0.043000 Uiso calc U . R 1 . .
H H12D 0.809277 0.554654 0.353870 0.043000 Uiso calc U . R 1 . .
C C13A 0.7485(14) 0.637(3) 0.4008(9) 0.029(6) Uani d U . . 1 . .
C C14A 0.6907(14) 0.555(3) 0.4003(10) 0.035(7) Uani d U . . 1 . .
C C15A 0.6576(16) 0.552(3) 0.4439(10) 0.041(7) Uani d U . . 1 . .
C C16A 0.6839(15) 0.630(3) 0.4805(11) 0.039(7) Uani d U . . 1 . .
H H16A 0.662734 0.628361 0.508696 0.046000 Uiso calc U . R 1 . .
C C17A 0.7392(14) 0.711(3) 0.4786(10) 0.033(7) Uani d U . . 1 . .
H H17A 0.755351 0.764019 0.505039 0.039000 Uiso calc U . R 1 . .
C C18A 0.7719(16) 0.715(3) 0.4388(10) 0.038(7) Uani d U . . 1 . .
H H18A 0.810338 0.771498 0.437551 0.046000 Uiso calc U . R 1 . .
C C19A 0.5977(14) 0.465(3) 0.4467(10) 0.032(6) Uani d U . . 1 . .
H H19C 0.557463 0.498828 0.425525 0.039000 Uiso calc U . R 1 . .
H H19D 0.585685 0.465459 0.479334 0.039000 Uiso calc U . R 1 . .
C C21A 0.6368(14) 0.299(3) 0.3931(9) 0.028(6) Uani d U . . 1 . .
C C23A 0.6256(16) 0.107(3) 0.4298(11) 0.043(8) Uani d U . . 1 . .
C C24A 0.6240(17) -0.021(3) 0.4438(12) 0.050(9) Uani d U . . 1 . .
H H24A 0.636820 -0.091324 0.424859 0.060000 Uiso calc U . R 1 . .
C C25A 0.6012(16) -0.042(3) 0.4895(11) 0.045(8) Uani d U . . 1 . .
H H25A 0.601220 -0.128419 0.501772 0.054000 Uiso calc U . R 1 . .
C C26A 0.5786(18) 0.064(4) 0.5169(13) 0.062(10) Uani d U . . 1 . .
H H26A 0.563387 0.046062 0.546526 0.074000 Uiso calc U . R 1 . .
C C27A 0.5788(17) 0.193(3) 0.5005(11) 0.048(8) Uani d U . . 1 . .
H H27A 0.560598 0.264135 0.516579 0.058000 Uiso calc U . R 1 . .
C C28A 0.6079(15) 0.209(3) 0.4585(10) 0.034(4) Uani d U . . 1 . .
C C29A 0.5743(14) 0.600(3) 0.2413(10) 0.033(5) Uani d U . . 1 . .
H H29A 0.555724 0.538559 0.264058 0.040000 Uiso calc U . R 1 . .
C C30A 0.5751(17) 0.526(3) 0.1952(11) 0.052(9) Uani d U . . 1 . .
H H30F 0.529810 0.485773 0.185988 0.078000 Uiso calc U . R 1 . .
H H30D 0.610671 0.457867 0.199178 0.078000 Uiso calc U . R 1 . .
H H30E 0.585202 0.587930 0.170586 0.078000 Uiso calc U . R 1 . .
C C31A 0.5266(17) 0.718(3) 0.2348(12) 0.050(8) Uani d U . . 1 . .
H H31D 0.478466 0.688578 0.229440 0.076000 Uiso calc U . R 1 . .
H H31E 0.537115 0.769754 0.207578 0.076000 Uiso calc U . R 1 . .
H H31F 0.533467 0.773120 0.263251 0.076000 Uiso calc U . R 1 . .
C C32A 0.6819(14) 0.099(3) 0.3513(10) 0.033(5) Uani d U . . 1 . .
H H32A 0.686036 0.161746 0.324742 0.040000 Uiso calc U . R 1 . .
C C33A 0.6351(16) -0.021(3) 0.3327(11) 0.042(4) Uani d U . . 1 . .
H H33D 0.643915 -0.043328 0.300598 0.063000 Uiso calc U . R 1 . .
H H33E 0.586364 0.002579 0.332408 0.063000 Uiso calc U . R 1 . .
H H33F 0.646061 -0.096671 0.353498 0.063000 Uiso calc U . R 1 . .
C C34A 0.7539(15) 0.062(3) 0.3751(11) 0.046(8) Uani d U . . 1 . .
H H34D 0.781535 0.028450 0.351329 0.069000 Uiso calc U . R 1 . .
H H34E 0.749896 -0.005887 0.398922 0.069000 Uiso calc U . R 1 . .
H H34F 0.776492 0.139901 0.390310 0.069000 Uiso calc U . R 1 . .

loop_
_atom_site_aniso_label
_atom_site_aniso_U_11
_atom_site_aniso_U_22
_atom_site_aniso_U_33
_atom_site_aniso_U_12
_atom_site_aniso_U_13
_atom_site_aniso_U_23
Au1 0.0431(7) 0.0267(6) 0.0356(6) -0.0011(5) 0.0094(5) -0.0005(5)
F2 0.043(10) 0.038(9) 0.031(9) -0.002(8) 0.010(7) -0.009(7)
N4 0.032(7) 0.029(6) 0.031(7) 0.003(5) 0.008(5) -0.002(5)
N11 0.042(8) 0.040(7) 0.041(7) 0.000(5) 0.006(5) -0.001(5)
N20 0.039(15) 0.018(11) 0.063(17) -0.005(11) 0.011(13) -0.003(11)
N22 0.026(13) 0.034(13) 0.037(14) 0.008(10) 0.002(11) -0.004(11)
C21 0.026(6) 0.031(5) 0.029(5) -0.001(4) 0.005(4) 0.000(4)
C3 0.026(6) 0.031(5) 0.029(5) -0.001(4) 0.005(4) 0.000(4)
C5 0.038(10) 0.036(10) 0.037(10) -0.001(8) 0.006(8) -0.004(8)
C6 0.038(11) 0.037(10) 0.042(10) 0.001(8) 0.006(8) 0.000(8)
C7 0.038(10) 0.031(10) 0.032(10) 0.003(8) 0.005(8) -0.008(8)
C8 0.046(11) 0.047(11) 0.045(11) 0.007(9) 0.007(9) -0.003(9)
C9 0.039(11) 0.039(10) 0.038(10) -0.001(8) 0.007(8) 0.002(8)
C10 0.037(10) 0.029(9) 0.031(10) 0.001(8) 0.006(8) 0.000(8)
C12 0.025(9) 0.027(9) 0.022(9) -0.003(8) 0.004(8) 0.006(7)
C13 0.034(10) 0.028(9) 0.034(10) -0.003(8) 0.006(8) 0.004(8)
C14 0.036(5) 0.032(5) 0.035(5) -0.003(4) 0.005(4) -0.001(4)
C15 0.042(8) 0.038(8) 0.040(8) -0.003(5) 0.003(5) -0.001(5)
C16 0.040(10) 0.036(10) 0.038(10) -0.002(8) 0.009(8) 0.001(8)
C17 0.048(11) 0.040(10) 0.043(11) 0.002(9) 0.002(8) -0.001(8)
C18 0.037(11) 0.037(10) 0.043(10) -0.001(8) 0.005(8) -0.001(8)
C19 0.032(10) 0.041(10) 0.041(10) 0.007(8) 0.011(8) 0.001(8)
C23 0.024(9) 0.031(9) 0.032(10) -0.001(8) 0.007(8) 0.001(8)
C24 0.044(10) 0.039(10) 0.031(10) 0.000(9) 0.005(8) -0.002(8)
C25 0.045(11) 0.040(10) 0.040(10) -0.002(8) 0.012(8) -0.002(8)
C26 0.043(11) 0.043(11) 0.046(11) 0.003(9) 0.011(9) -0.002(8)
C27 0.032(10) 0.033(9) 0.033(10) -0.002(8) 0.001(8) -0.001(8)
C28 0.036(5) 0.032(5) 0.035(5) -0.003(4) 0.005(4) -0.001(4)
C29 0.036(8) 0.034(8) 0.037(8) -0.002(5) 0.003(5) 0.003(5)
C31 0.043(7) 0.022(6) 0.062(8) -0.019(6) 0.005(6) 0.005(6)
C30 0.043(7) 0.022(6) 0.062(8) -0.019(6) 0.005(6) 0.005(6)
C32 0.037(10) 0.037(10) 0.036(10) 0.003(8) 0.008(8) -0.003(8)
C33 0.044(14) 0.054(15) 0.049(14) -0.005(13) 0.013(12) 0.012(13)
C34 0.038(14) 0.040(14) 0.043(14) -0.003(12) 0.003(12) 0.005(12)
Cl2 0.074(7) 0.078(7) 0.107(8) 0.017(6) 0.043(6) 0.025(7)
Cl3 0.060(7) 0.076(7) 0.132(10) -0.013(6) 0.011(6) 0.044(7)
C1L 0.069(14) 0.076(14) 0.076(14) 0.001(9) 0.018(9) -0.001(9)
F2M 0.19(3) 0.12(2) 0.056(15) -0.09(2) 0.000(17) 0.012(15)
F3M 0.038(11) 0.071(13) 0.074(14) -0.001(10) 0.014(10) 0.005(11)
F4M 0.066(14) 0.108(18) 0.035(11) -0.014(13) 0.005(10) -0.009(11)
F5M 0.12(2) 0.24(4) 0.052(15) 0.12(3) 0.031(14) 0.025(18)
B1M 0.07(3) 0.07(3) 0.04(2) -0.02(3) 0.02(2) 0.00(2)
F2N 0.041(11) 0.064(13) 0.075(14) -0.025(10) 0.012(10) -0.030(11)
F3N 0.089(18) 0.046(13) 0.13(2) 0.020(12) -0.011(15) -0.030(13)
F4N 0.13(2) 0.088(16) 0.045(12) -0.073(16) 0.004(12) 0.012(11)
F5N 0.050(13) 0.103(18) 0.075(15) -0.001(13) 0.020(11) 0.018(13)
B1N 0.04(2) 0.04(2) 0.026(17) -0.004(16) 0.007(15) 0.005(15)
Au1A 0.0371(7) 0.0265(6) 0.0539(8) -0.0027(5) 0.0106(5) -0.0032(6)
F2A 0.047(12) 0.058(12) 0.056(12) 0.003(10) 0.008(9) -0.003(10)
N4A 0.027(13) 0.025(11) 0.034(13) -0.005(10) 0.011(10) 0.000(10)
N20A 0.012(12) 0.050(15) 0.048(15) -0.015(11) 0.005(11) -0.002(12)
N22A 0.051(17) 0.023(12) 0.052(17) 0.006(12) 0.000(13) 0.002(11)
C3A 0.023(9) 0.031(9) 0.030(9) -0.004(8) 0.009(8) 0.001(8)
C5A 0.038(10) 0.040(10) 0.041(10) 0.002(9) 0.003(8) 0.005(8)
C6A 0.039(11) 0.035(10) 0.040(10) -0.005(8) 0.005(8) -0.001(8)
C7A 0.042(11) 0.035(10) 0.043(11) -0.004(8) 0.004(8) 0.004(8)
C8A 0.054(12) 0.052(12) 0.057(12) -0.006(9) 0.009(9) -0.002(9)
C9A 0.039(11) 0.037(10) 0.039(10) -0.005(8) 0.008(8) 0.002(8)
C10A 0.035(10) 0.033(10) 0.038(10) 0.005(8) 0.006(8) 0.004(8)
N11A 0.014(11) 0.017(11) 0.055(15) 0.010(9) 0.014(10) 0.004(10)
C12A 0.040(10) 0.032(10) 0.035(10) -0.004(8) -0.002(8) -0.002(8)
C13A 0.028(10) 0.031(9) 0.029(9) -0.003(8) 0.006(8) 0.001(8)
C14A 0.030(10) 0.034(10) 0.042(10) 0.004(8) 0.005(8) 0.004(8)
C15A 0.042(11) 0.040(10) 0.041(10) -0.001(9) 0.005(8) -0.002(8)
C16A 0.040(11) 0.029(10) 0.047(11) -0.005(8) 0.008(8) 0.000(8)
C17A 0.031(10) 0.031(10) 0.036(10) -0.002(8) 0.004(8) -0.004(8)
C18A 0.042(11) 0.034(10) 0.038(10) -0.002(8) 0.003(8) 0.004(8)
C19A 0.033(10) 0.029(9) 0.035(10) 0.000(8) 0.004(8) -0.003(8)
C21A 0.023(9) 0.032(9) 0.030(9) 0.003(8) 0.008(8) -0.004(8)
C23A 0.035(11) 0.046(11) 0.048(11) 0.003(8) 0.006(8) 0.006(9)
C24A 0.045(12) 0.055(12) 0.051(11) 0.003(9) 0.013(9) -0.003(9)
C25A 0.043(11) 0.043(11) 0.050(11) -0.002(9) 0.006(9) 0.005(9)
C26A 0.059(13) 0.061(12) 0.066(13) -0.001(9) 0.009(9) 0.004(9)
C27A 0.048(12) 0.049(11) 0.048(11) 0.000(9) 0.009(9) 0.006(9)
C28A 0.036(5) 0.032(5) 0.035(5) -0.003(4) 0.005(4) -0.001(4)
C29A 0.036(7) 0.029(7) 0.035(7) -0.011(6) 0.008(6) 0.004(6)
C30A 0.038(14) 0.063(16) 0.058(16) -0.005(13) 0.016(13) -0.016(13)
C31A 0.050(15) 0.046(15) 0.058(15) 0.005(13) 0.019(13) 0.001(13)
C32A 0.036(7) 0.029(7) 0.035(7) -0.011(6) 0.008(6) 0.004(6)
C33A 0.043(7) 0.022(6) 0.062(8) -0.019(6) 0.005(6) 0.005(6)
C34A 0.034(14) 0.045(14) 0.058(15) 0.002(12) 0.007(12) -0.009(13)

loop_
_atom_type_symbol
_atom_type_description
_atom_type_scat_dispersion_real
_atom_type_scat_dispersion_imag
_atom_type_scat_source
C C 0.0033 0.0016 'International Tables Vol C Tables 4.2.6.8 and 6.1.1.4'
H H 0.0000 0.0000 'International Tables Vol C Tables 4.2.6.8 and 6.1.1.4'
Au Au -2.0133 8.8022 'International Tables Vol C Tables 4.2.6.8 and 6.1.1.4'
B B 0.0013 0.0007 'International Tables Vol C Tables 4.2.6.8 and 6.1.1.4'
F F 0.0171 0.0103 'International Tables Vol C Tables 4.2.6.8 and 6.1.1.4'
N N 0.0061 0.0033 'International Tables Vol C Tables 4.2.6.8 and 6.1.1.4'
Cl Cl 0.1484 0.1585 'International Tables Vol C Tables 4.2.6.8 and 6.1.1.4'

loop_
_geom_angle_atom_site_label_1
_geom_angle_atom_site_label_2
_geom_angle_atom_site_label_3
_geom_angle_site_symmetry_1
_geom_angle_site_symmetry_3
_geom_angle
_geom_angle_publ_flag
C14 Au1 C3 . . 86.4(11) ?
C14 Au1 F2 . . 177.5(9) ?
C3 Au1 F2 . . 91.3(9) ?
C14 Au1 C21 . . 88.7(11) ?
C3 Au1 C21 . . 175.0(11) ?
F2 Au1 C21 . . 93.6(9) ?
C5 N4 C3 . . 108.(2) ?
C5 N4 C29 . . 129.(2) ?
C3 N4 C29 . . 123.(2) ?
C3 N11 C10 . . 114.(2) ?
C3 N11 C12 . . 121.(2) ?
C10 N11 C12 . . 125.(2) ?
C28 N20 C21 . . 113.(2) ?
C28 N20 C19 . . 124.(2) ?
C21 N20 C19 . . 122.(2) ?
C21 N22 C23 . . 111.(2) ?
C21 N22 C32 . . 123.(2) ?
C23 N22 C32 . . 126.(2) ?
N22 C21 N20 . . 106.(2) ?
N22 C21 Au1 . . 135.(2) ?
N20 C21 Au1 . . 119.8(19) ?
N11 C3 N4 . . 106.(2) ?
N11 C3 Au1 . . 123.(2) ?
N4 C3 Au1 . . 130.9(19) ?
N4 C5 C6 . . 131.(3) ?
N4 C5 C10 . . 109.(2) ?
C6 C5 C10 . . 119.(3) ?
C7 C6 C5 . . 118.(3) ?
C7 C6 H6 . . 121.200000 ?
C5 C6 H6 . . 121.200000 ?
C6 C7 C8 . . 120.(3) ?
C6 C7 H7 . . 120.100000 ?
C8 C7 H7 . . 120.100000 ?
C9 C8 C7 . . 125.(3) ?
C9 C8 H8 . . 117.300000 ?
C7 C8 H8 . . 117.300000 ?
C8 C9 C10 . . 117.(3) ?
C8 C9 H9 . . 121.700000 ?
C10 C9 H9 . . 121.700000 ?
C9 C10 N11 . . 136.(3) ?
C9 C10 C5 . . 121.(3) ?
N11 C10 C5 . . 102.(2) ?
N11 C12 C13 . . 108.(2) ?
N11 C12 H12A . . 110.100000 ?
C13 C12 H12A . . 110.100000 ?
N11 C12 H12B . . 110.100000 ?
C13 C12 H12B . . 110.100000 ?
H12A C12 H12B . . 108.500000 ?
C14 C13 C18 . . 121.(3) ?
C14 C13 C12 . . 120.(2) ?
C18 C13 C12 . . 119.(2) ?
C13 C14 C15 . . 120.(3) ?
C13 C14 Au1 . . 120.(2) ?
C15 C14 Au1 . . 120.(2) ?
C16 C15 C14 . . 117.(3) ?
C16 C15 C19 . . 122.(3) ?
C14 C15 C19 . . 121.(3) ?
C15 C16 C17 . . 123.(3) ?
C15 C16 H16 . . 118.600000 ?
C17 C16 H16 . . 118.600000 ?
C18 C17 C16 . . 120.(3) ?
C18 C17 H17 . . 120.000000 ?
C16 C17 H17 . . 120.000000 ?
C17 C18 C13 . . 119.(3) ?
C17 C18 H18 . . 120.400000 ?
C13 C18 H18 . . 120.400000 ?
N20 C19 C15 . . 112.(2) ?
N20 C19 H19A . . 109.300000 ?
C15 C19 H19A . . 109.300000 ?
N20 C19 H19B . . 109.300000 ?
C15 C19 H19B . . 109.300000 ?
H19A C19 H19B . . 108.000000 ?
N22 C23 C24 . . 133.(3) ?
N22 C23 C28 . . 110.(2) ?
C24 C23 C28 . . 117.(2) ?
C25 C24 C23 . . 118.(3) ?
C25 C24 H24 . . 121.100000 ?
C23 C24 H24 . . 121.100000 ?
C26 C25 C24 . . 122.(3) ?
C26 C25 H25 . . 118.800000 ?
C24 C25 H25 . . 118.800000 ?
C25 C26 C27 . . 123.(3) ?
C25 C26 H26 . . 118.400000 ?
C27 C26 H26 . . 118.400000 ?
C28 C27 C26 . . 115.(3) ?
C28 C27 H27 . . 122.600000 ?
C26 C27 H27 . . 122.600000 ?
C27 C28 N20 . . 135.(3) ?
C27 C28 C23 . . 125.(3) ?
N20 C28 C23 . . 101.(2) ?
C30 C29 N4 . . 113.(2) ?
C30 C29 C31 . . 118.(2) ?
N4 C29 C31 . . 113.(2) ?
C30 C29 H29 . . 104.000000 ?
N4 C29 H29 . . 104.000000 ?
C31 C29 H29 . . 104.000000 ?
C29 C31 H31A . . 109.500000 ?
C29 C31 H31B . . 109.500000 ?
H31A C31 H31B . . 109.500000 ?
C29 C31 H31C . . 109.500000 ?
H31A C31 H31C . . 109.500000 ?
H31B C31 H31C . . 109.500000 ?
C29 C30 H30A . . 109.500000 ?
C29 C30 H30B . . 109.500000 ?
H30A C30 H30B . . 109.500000 ?
C29 C30 H30C . . 109.500000 ?
H30A C30 H30C . . 109.500000 ?
H30B C30 H30C . . 109.500000 ?
C33 C32 C34 . . 115.(2) ?
C33 C32 N22 . . 109.(2) ?
C34 C32 N22 . . 114.(2) ?
C33 C32 H32 . . 106.200000 ?
C34 C32 H32 . . 106.200000 ?
N22 C32 H32 . . 106.200000 ?
C32 C33 H33A . . 109.500000 ?
C32 C33 H33B . . 109.500000 ?
H33A C33 H33B . . 109.500000 ?
C32 C33 H33C . . 109.500000 ?
H33A C33 H33C . . 109.500000 ?
H33B C33 H33C . . 109.500000 ?
C32 C34 H34A . . 109.500000 ?
C32 C34 H34B . . 109.500000 ?
H34A C34 H34B . . 109.500000 ?
C32 C34 H34C . . 109.500000 ?
H34A C34 H34C . . 109.500000 ?
H34B C34 H34C . . 109.500000 ?
Cl2 C1L Cl3 . . 113.(2) ?
Cl2 C1L H1LA . . 109.000000 ?
Cl3 C1L H1LA . . 109.000000 ?
Cl2 C1L H1LB . . 109.000000 ?
Cl3 C1L H1LB . . 109.000000 ?
H1LA C1L H1LB . . 107.800000 ?
F4M B1M F5M . . 113.(4) ?
F4M B1M F3M . . 114.(4) ?
F5M B1M F3M . . 110.(3) ?
F4M B1M F2M . . 107.(4) ?
F5M B1M F2M . . 106.(4) ?
F3M B1M F2M . . 106.(3) ?
F3N B1N F4N . . 114.(3) ?
F3N B1N F5N . . 112.(3) ?
F4N B1N F5N . . 106.(3) ?
F3N B1N F2N . . 109.(3) ?
F4N B1N F2N . . 107.(3) ?
F5N B1N F2N . . 108.(3) ?
C14A Au1A F2A . . 178.4(10) ?
C14A Au1A C3A . . 88.0(11) ?
F2A Au1A C3A . . 90.8(9) ?
C14A Au1A C21A . . 87.9(11) ?
F2A Au1A C21A . . 93.3(9) ?
C3A Au1A C21A . . 175.9(11) ?
C3A N4A C5A . . 109.(2) ?
C3A N4A C29A . . 124.(2) ?
C5A N4A C29A . . 127.(2) ?
C21A N20A C28A . . 108.(2) ?
C21A N20A C19A . . 122.(2) ?
C28A N20A C19A . . 129.(2) ?
C21A N22A C23A . . 107.(2) ?
C21A N22A C32A . . 127.(2) ?
C23A N22A C32A . . 126.(2) ?
N4A C3A N11A . . 108.(2) ?
N4A C3A Au1A . . 133.5(19) ?
N11A C3A Au1A . . 118.6(19) ?
N4A C5A C10A . . 109.(2) ?
N4A C5A C6A . . 132.(3) ?
C10A C5A C6A . . 119.(3) ?
C7A C6A C5A . . 119.(3) ?
C7A C6A H6A . . 120.400000 ?
C5A C6A H6A . . 120.400000 ?
C6A C7A C8A . . 121.(3) ?
C6A C7A H7A . . 119.700000 ?
C8A C7A H7A . . 119.700000 ?
C9A C8A C7A . . 121.(3) ?
C9A C8A H8A . . 119.500000 ?
C7A C8A H8A . . 119.500000 ?
C8A C9A C10A . . 116.(3) ?
C8A C9A H9A . . 122.100000 ?
C10A C9A H9A . . 122.100000 ?
C5A C10A N11A . . 105.(2) ?
C5A C10A C9A . . 124.(3) ?
N11A C10A C9A . . 131.(3) ?
C10A N11A C3A . . 109.(2) ?
C10A N11A C12A . . 128.(2) ?
C3A N11A C12A . . 123.(2) ?
N11A C12A C13A . . 112.(2) ?
N11A C12A H12C . . 109.300000 ?
C13A C12A H12C . . 109.300000 ?
N11A C12A H12D . . 109.300000 ?
C13A C12A H12D . . 109.300000 ?
H12C C12A H12D . . 108.000000 ?
C18A C13A C14A . . 123.(3) ?
C18A C13A C12A . . 120.(2) ?
C14A C13A C12A . . 118.(2) ?
C13A C14A C15A . . 116.(3) ?
C13A C14A Au1A . . 123.(2) ?
C15A C14A Au1A . . 121.(2) ?
C16A C15A C14A . . 118.(3) ?
C16A C15A C19A . . 122.(3) ?
C14A C15A C19A . . 119.(3) ?
C17A C16A C15A . . 123.(3) ?
C17A C16A H16A . . 118.500000 ?
C15A C16A H16A . . 118.500000 ?
C16A C17A C18A . . 120.(3) ?
C16A C17A H17A . . 119.800000 ?
C18A C17A H17A . . 119.800000 ?
C17A C18A C13A . . 120.(3) ?
C17A C18A H18A . . 120.200000 ?
C13A C18A H18A . . 120.200000 ?
C15A C19A N20A . . 112.(2) ?
C15A C19A H19C . . 109.300000 ?
N20A C19A H19C . . 109.300000 ?
C15A C19A H19D . . 109.300000 ?
N20A C19A H19D . . 109.300000 ?
H19C C19A H19D . . 108.000000 ?
N20A C21A N22A . . 111.(3) ?
N20A C21A Au1A . . 122.(2) ?
N22A C21A Au1A . . 127.(2) ?
C24A C23A C28A . . 121.(3) ?
C24A C23A N22A . . 132.(3) ?
C28A C23A N22A . . 106.(3) ?
C23A C24A C25A . . 115.(3) ?
C23A C24A H24A . . 122.400000 ?
C25A C24A H24A . . 122.400000 ?
C26A C25A C24A . . 122.(3) ?
C26A C25A H25A . . 118.900000 ?
C24A C25A H25A . . 118.900000 ?
C27A C26A C25A . . 121.(3) ?
C27A C26A H26A . . 119.600000 ?
C25A C26A H26A . . 119.600000 ?
C26A C27A C28A . . 115.(3) ?
C26A C27A H27A . . 122.700000 ?
C28A C27A H27A . . 122.700000 ?
C23A C28A C27A . . 125.(3) ?
C23A C28A N20A . . 107.(2) ?
C27A C28A N20A . . 127.(3) ?
N4A C29A C30A . . 112.(2) ?
N4A C29A C31A . . 110.(2) ?
C30A C29A C31A . . 111.(3) ?
N4A C29A H29A . . 107.700000 ?
C30A C29A H29A . . 107.700000 ?
C31A C29A H29A . . 107.700000 ?
C29A C30A H30F . . 109.500000 ?
C29A C30A H30D . . 109.500000 ?
H30F C30A H30D . . 109.500000 ?
C29A C30A H30E . . 109.500000 ?
H30F C30A H30E . . 109.500000 ?
H30D C30A H30E . . 109.500000 ?
C29A C31A H31D . . 109.500000 ?
C29A C31A H31E . . 109.500000 ?
H31D C31A H31E . . 109.500000 ?
C29A C31A H31F . . 109.500000 ?
H31D C31A H31F . . 109.500000 ?
H31E C31A H31F . . 109.500000 ?
N22A C32A C34A . . 105.(2) ?
N22A C32A C33A . . 108.(2) ?
C34A C32A C33A . . 115.(2) ?
N22A C32A H32A . . 109.600000 ?
C34A C32A H32A . . 109.600000 ?
C33A C32A H32A . . 109.600000 ?
C32A C33A H33D . . 109.500000 ?
C32A C33A H33E . . 109.500000 ?
H33D C33A H33E . . 109.500000 ?
C32A C33A H33F . . 109.500000 ?
H33D C33A H33F . . 109.500000 ?
H33E C33A H33F . . 109.500000 ?
C32A C34A H34D . . 109.500000 ?
C32A C34A H34E . . 109.500000 ?
H34D C34A H34E . . 109.500000 ?
C32A C34A H34F . . 109.500000 ?
H34D C34A H34F . . 109.500000 ?
H34E C34A H34F . . 109.500000 ?

loop_
_geom_bond_atom_site_label_1
_geom_bond_atom_site_label_2
_geom_bond_site_symmetry_2
_geom_bond_distance
_geom_bond_publ_flag
Au1 C14 . 2.00(3) ?
Au1 C3 . 2.00(3) ?
Au1 F2 . 2.006(16) ?
Au1 C21 . 2.02(3) ?
N4 C5 . 1.39(3) ?
N4 C3 . 1.41(3) ?
N4 C29 . 1.48(3) ?
N11 C3 . 1.34(3) ?
N11 C10 . 1.40(3) ?
N11 C12 . 1.49(3) ?
N20 C28 . 1.39(3) ?
N20 C21 . 1.40(3) ?
N20 C19 . 1.49(4) ?
N22 C21 . 1.32(3) ?
N22 C23 . 1.37(3) ?
N22 C32 . 1.54(3) ?
C5 C6 . 1.41(4) ?
C5 C10 . 1.44(4) ?
C6 C7 . 1.34(4) ?
C6 H6 . 0.950000 ?
C7 C8 . 1.42(4) ?
C7 H7 . 0.950000 ?
C8 C9 . 1.31(4) ?
C8 H8 . 0.950000 ?
C9 C10 . 1.36(4) ?
C9 H9 . 0.950000 ?
C12 C13 . 1.51(4) ?
C12 H12A . 0.990000 ?
C12 H12B . 0.990000 ?
C13 C14 . 1.41(4) ?
C13 C18 . 1.41(4) ?
C14 C15 . 1.44(4) ?
C15 C16 . 1.37(4) ?
C15 C19 . 1.50(4) ?
C16 C17 . 1.41(4) ?
C16 H16 . 0.950000 ?
C17 C18 . 1.38(4) ?
C17 H17 . 0.950000 ?
C18 H18 . 0.950000 ?
C19 H19A . 0.990000 ?
C19 H19B . 0.990000 ?
C23 C24 . 1.42(4) ?
C23 C28 . 1.45(4) ?
C24 C25 . 1.39(4) ?
C24 H24 . 0.950000 ?
C25 C26 . 1.36(4) ?
C25 H25 . 0.950000 ?
C26 C27 . 1.41(4) ?
C26 H26 . 0.950000 ?
C27 C28 . 1.36(4) ?
C27 H27 . 0.950000 ?
C29 C30 . 1.46(4) ?
C29 C31 . 1.50(4) ?
C29 H29 . 1.000000 ?
C31 H31A . 0.980000 ?
C31 H31B . 0.980000 ?
C31 H31C . 0.980000 ?
C30 H30A . 0.980000 ?
C30 H30B . 0.980000 ?
C30 H30C . 0.980000 ?
C32 C33 . 1.48(4) ?
C32 C34 . 1.52(4) ?
C32 H32 . 1.000000 ?
C33 H33A . 0.980000 ?
C33 H33B . 0.980000 ?
C33 H33C . 0.980000 ?
C34 H34A . 0.980000 ?
C34 H34B . 0.980000 ?
C34 H34C . 0.980000 ?
Cl2 C1L . 1.73(4) ?
Cl3 C1L . 1.76(4) ?
C1L H1LA . 0.990000 ?
C1L H1LB . 0.990000 ?
F2M B1M . 1.39(5) ?
F3M B1M . 1.38(5) ?
F4M B1M . 1.33(4) ?
F5M B1M . 1.34(5) ?
F2N B1N . 1.42(4) ?
F3N B1N . 1.33(4) ?
F4N B1N . 1.35(4) ?
F5N B1N . 1.37(4) ?
Au1A C14A . 1.98(3) ?
Au1A F2A . 1.994(18) ?
Au1A C3A . 2.04(3) ?
Au1A C21A . 2.06(3) ?
N4A C3A . 1.32(3) ?
N4A C5A . 1.38(3) ?
N4A C29A . 1.50(3) ?
N20A C21A . 1.32(3) ?
N20A C28A . 1.42(3) ?
N20A C19A . 1.49(3) ?
N22A C21A . 1.36(3) ?
N22A C23A . 1.42(4) ?
N22A C32A . 1.51(4) ?
C3A N11A . 1.39(3) ?
C5A C10A . 1.39(4) ?
C5A C6A . 1.42(4) ?
C6A C7A . 1.35(4) ?
C6A H6A . 0.950000 ?
C7A C8A . 1.46(4) ?
C7A H7A . 0.950000 ?
C8A C9A . 1.40(4) ?
C8A H8A . 0.950000 ?
C9A C10A . 1.40(4) ?
C9A H9A . 0.950000 ?
C10A N11A . 1.39(3) ?
N11A C12A . 1.47(3) ?
C12A C13A . 1.53(4) ?
C12A H12C . 0.990000 ?
C12A H12D . 0.990000 ?
C13A C18A . 1.37(4) ?
C13A C14A . 1.41(4) ?
C14A C15A . 1.47(4) ?
C15A C16A . 1.36(4) ?
C15A C19A . 1.48(4) ?
C16A C17A . 1.36(4) ?
C16A H16A . 0.950000 ?
C17A C18A . 1.37(4) ?
C17A H17A . 0.950000 ?
C18A H18A . 0.950000 ?
C19A H19C . 0.990000 ?
C19A H19D . 0.990000 ?
C23A C24A . 1.36(4) ?
C23A C28A . 1.39(4) ?
C24A C25A . 1.45(4) ?
C24A H24A . 0.950000 ?
C25A C26A . 1.43(5) ?
C25A H25A . 0.950000 ?
C26A C27A . 1.39(5) ?
C26A H26A . 0.950000 ?
C27A C28A . 1.40(4) ?
C27A H27A . 0.950000 ?
C29A C30A . 1.51(4) ?
C29A C31A . 1.52(4) ?
C29A H29A . 1.000000 ?
C30A H30F . 0.980000 ?
C30A H30D . 0.980000 ?
C30A H30E . 0.980000 ?
C31A H31D . 0.980000 ?
C31A H31E . 0.980000 ?
C31A H31F . 0.980000 ?
C32A C34A . 1.53(4) ?
C32A C33A . 1.58(3) ?
C32A H32A . 1.000000 ?
C33A H33D . 0.980000 ?
C33A H33E . 0.980000 ?
C33A H33F . 0.980000 ?
C34A H34D . 0.980000 ?
C34A H34E . 0.980000 ?
C34A H34F . 0.980000 ?

loop_
_geom_torsion_atom_site_label_1
_geom_torsion_atom_site_label_2
_geom_torsion_atom_site_label_3
_geom_torsion_atom_site_label_4
_geom_torsion_site_symmetry_1
_geom_torsion_site_symmetry_2
_geom_torsion_site_symmetry_3
_geom_torsion_site_symmetry_4
_geom_torsion
_geom_torsion_publ_flag
C23 N22 C21 N20 . . . . 6.(3) ?
C32 N22 C21 N20 . . . . -177.(2) ?
C23 N22 C21 Au1 . . . . -173.(2) ?
C32 N22 C21 Au1 . . . . 3.(4) ?
C28 N20 C21 N22 . . . . -7.(3) ?
C19 N20 C21 N22 . . . . -176.(2) ?
C28 N20 C21 Au1 . . . . 173.0(19) ?
C19 N20 C21 Au1 . . . . 4.(3) ?
C10 N11 C3 N4 . . . . 1.(3) ?
C12 N11 C3 N4 . . . . -176.(2) ?
C10 N11 C3 Au1 . . . . 177.7(19) ?
C12 N11 C3 Au1 . . . . 0.(4) ?
C5 N4 C3 N11 . . . . 0.(3) ?
C29 N4 C3 N11 . . . . 171.(2) ?
C5 N4 C3 Au1 . . . . -176.(2) ?
C29 N4 C3 Au1 . . . . -5.(4) ?
C3 N4 C5 C6 . . . . -178.(3) ?
C29 N4 C5 C6 . . . . 12.(5) ?
C3 N4 C5 C10 . . . . -1.(3) ?
C29 N4 C5 C10 . . . . -172.(3) ?
N4 C5 C6 C7 . . . . 178.(3) ?
C10 C5 C6 C7 . . . . 2.(4) ?
C5 C6 C7 C8 . . . . -2.(4) ?
C6 C7 C8 C9 . . . . 2.(5) ?
C7 C8 C9 C10 . . . . -2.(5) ?
C8 C9 C10 N11 . . . . -179.(3) ?
C8 C9 C10 C5 . . . . 2.(4) ?
C3 N11 C10 C9 . . . . 179.(3) ?
C12 N11 C10 C9 . . . . -4.(5) ?
C3 N11 C10 C5 . . . . -2.(3) ?
C12 N11 C10 C5 . . . . 176.(3) ?
N4 C5 C10 C9 . . . . -179.(3) ?
C6 C5 C10 C9 . . . . -2.(4) ?
N4 C5 C10 N11 . . . . 2.(3) ?
C6 C5 C10 N11 . . . . 179.(3) ?
C3 N11 C12 C13 . . . . 54.(3) ?
C10 N11 C12 C13 . . . . -123.(3) ?
N11 C12 C13 C14 . . . . -53.(3) ?
N11 C12 C13 C18 . . . . 122.(3) ?
C18 C13 C14 C15 . . . . 6.(4) ?
C12 C13 C14 C15 . . . . -180.(2) ?
C18 C13 C14 Au1 . . . . -176.(2) ?
C12 C13 C14 Au1 . . . . -1.(4) ?
C13 C14 C15 C16 . . . . -5.(4) ?
Au1 C14 C15 C16 . . . . 176.(2) ?
C13 C14 C15 C19 . . . . 177.(3) ?
Au1 C14 C15 C19 . . . . -2.(4) ?
C14 C15 C16 C17 . . . . 2.(4) ?
C19 C15 C16 C17 . . . . -180.(3) ?
C15 C16 C17 C18 . . . . 0.(5) ?
C16 C17 C18 C13 . . . . 0.(4) ?
C14 C13 C18 C17 . . . . -3.(4) ?
C12 C13 C18 C17 . . . . -178.(3) ?
C28 N20 C19 C15 . . . . -119.(3) ?
C21 N20 C19 C15 . . . . 49.(3) ?
C16 C15 C19 N20 . . . . 132.(3) ?
C14 C15 C19 N20 . . . . -50.(4) ?
C21 N22 C23 C24 . . . . 180.(3) ?
C32 N22 C23 C24 . . . . 3.(5) ?
C21 N22 C23 C28 . . . . -4.(3) ?
C32 N22 C23 C28 . . . . 180.(2) ?
N22 C23 C24 C25 . . . . 179.(3) ?
C28 C23 C24 C25 . . . . 3.(4) ?
C23 C24 C25 C26 . . . . -6.(4) ?
C24 C25 C26 C27 . . . . 4.(5) ?
C25 C26 C27 C28 . . . . -1.(4) ?
C26 C27 C28 N20 . . . . -177.(3) ?
C26 C27 C28 C23 . . . . -1.(4) ?
C21 N20 C28 C27 . . . . -180.(3) ?
C19 N20 C28 C27 . . . . -11.(5) ?
C21 N20 C28 C23 . . . . 4.(3) ?
C19 N20 C28 C23 . . . . 173.(2) ?
N22 C23 C28 C27 . . . . -177.(3) ?
C24 C23 C28 C27 . . . . 0.(4) ?
N22 C23 C28 N20 . . . . 0.(3) ?
C24 C23 C28 N20 . . . . 177.(2) ?
C5 N4 C29 C30 . . . . -69.(4) ?
C3 N4 C29 C30 . . . . 121.(3) ?
C5 N4 C29 C31 . . . . 67.(4) ?
C3 N4 C29 C31 . . . . -103.(3) ?
C21 N22 C32 C33 . . . . 119.(3) ?
C23 N22 C32 C33 . . . . -65.(3) ?
C21 N22 C32 C34 . . . . -111.(3) ?
C23 N22 C32 C34 . . . . 65.(3) ?
C5A N4A C3A N11A . . . . 1.(3) ?
C29A N4A C3A N11A . . . . -174.(2) ?
C5A N4A C3A Au1A . . . . -173.(2) ?
C29A N4A C3A Au1A . . . . 12.(4) ?
C3A N4A C5A C10A . . . . 0.(3) ?
C29A N4A C5A C10A . . . . 175.(2) ?
C3A N4A C5A C6A . . . . 177.(3) ?
C29A N4A C5A C6A . . . . -8.(5) ?
N4A C5A C6A C7A . . . . -180.(3) ?
C10A C5A C6A C7A . . . . -3.(4) ?
C5A C6A C7A C8A . . . . 2.(4) ?
C6A C7A C8A C9A . . . . -1.(5) ?
C7A C8A C9A C10A . . . . 1.(5) ?
N4A C5A C10A N11A . . . . -1.(3) ?
C6A C5A C10A N11A . . . . -179.(3) ?
N4A C5A C10A C9A . . . . -180.(3) ?
C6A C5A C10A C9A . . . . 3.(5) ?
C8A C9A C10A C5A . . . . -2.(4) ?
C8A C9A C10A N11A . . . . -180.(3) ?
C5A C10A N11A C3A . . . . 2.(3) ?
C9A C10A N11A C3A . . . . 180.(3) ?
C5A C10A N11A C12A . . . . 180.(3) ?
C9A C10A N11A C12A . . . . -2.(5) ?
N4A C3A N11A C10A . . . . -2.(3) ?
Au1A C3A N11A C10A . . . . 173.4(17) ?
N4A C3A N11A C12A . . . . -180.(2) ?
Au1A C3A N11A C12A . . . . -5.(3) ?
C10A N11A C12A C13A . . . . 133.(3) ?
C3A N11A C12A C13A . . . . -49.(3) ?
N11A C12A C13A C18A . . . . -127.(3) ?
N11A C12A C13A C14A . . . . 52.(3) ?
C18A C13A C14A C15A . . . . -2.(4) ?
C12A C13A C14A C15A . . . . 178.(2) ?
C18A C13A C14A Au1A . . . . 179.(2) ?
C12A C13A C14A Au1A . . . . 0.(4) ?
C13A C14A C15A C16A . . . . 1.(4) ?
Au1A C14A C15A C16A . . . . 180.(2) ?
C13A C14A C15A C19A . . . . -178.(3) ?
Au1A C14A C15A C19A . . . . 0.(4) ?
C14A C15A C16A C17A . . . . 0.(5) ?
C19A C15A C16A C17A . . . . 180.(3) ?
C15A C16A C17A C18A . . . . -1.(5) ?
C16A C17A C18A C13A . . . . 0.(4) ?
C14A C13A C18A C17A . . . . 2.(4) ?
C12A C13A C18A C17A . . . . -179.(3) ?
C16A C15A C19A N20A . . . . -128.(3) ?
C14A C15A C19A N20A . . . . 51.(4) ?
C21A N20A C19A C15A . . . . -52.(4) ?
C28A N20A C19A C15A . . . . 124.(3) ?
C28A N20A C21A N22A . . . . 2.(3) ?
C19A N20A C21A N22A . . . . 179.(2) ?
C28A N20A C21A Au1A . . . . -177.5(18) ?
C19A N20A C21A Au1A . . . . -1.(4) ?
C23A N22A C21A N20A . . . . 2.(3) ?
C32A N22A C21A N20A . . . . -173.(2) ?
C23A N22A C21A Au1A . . . . -179.(2) ?
C32A N22A C21A Au1A . . . . 7.(4) ?
C21A N22A C23A C24A . . . . 179.(4) ?
C32A N22A C23A C24A . . . . -6.(6) ?
C21A N22A C23A C28A . . . . -4.(3) ?
C32A N22A C23A C28A . . . . 170.(3) ?
C28A C23A C24A C25A . . . . 1.(5) ?
N22A C23A C24A C25A . . . . 177.(3) ?
C23A C24A C25A C26A . . . . 3.(5) ?
C24A C25A C26A C27A . . . . -1.(5) ?
C25A C26A C27A C28A . . . . -5.(5) ?
C24A C23A C28A C27A . . . . -9.(5) ?
N22A C23A C28A C27A . . . . 175.(3) ?
C24A C23A C28A N20A . . . . -178.(3) ?
N22A C23A C28A N20A . . . . 6.(3) ?
C26A C27A C28A C23A . . . . 10.(5) ?
C26A C27A C28A N20A . . . . 177.(3) ?
C21A N20A C28A C23A . . . . -5.(3) ?
C19A N20A C28A C23A . . . . 179.(3) ?
C21A N20A C28A C27A . . . . -174.(3) ?
C19A N20A C28A C27A . . . . 10.(5) ?
C3A N4A C29A C30A . . . . -115.(3) ?
C5A N4A C29A C30A . . . . 71.(3) ?
C3A N4A C29A C31A . . . . 121.(3) ?
C5A N4A C29A C31A . . . . -53.(4) ?
C21A N22A C32A C34A . . . . 104.(3) ?
C23A N22A C32A C34A . . . . -69.(3) ?
C21A N22A C32A C33A . . . . -133.(3) ?
C23A N22A C32A C33A . . . . 54.(4) ?
